data_4084819
loop_
_publ_author_name
'Nov\'ak, Miroslav'
'Bou\<ska, Marek'
'Dost\'al, Libor'
'R\%u\<zi\<cka, Ale\<s'
'Jambor, Roman'

_publ_section_title
;
 Intramolecularly C,N-Coordinated Homo- and Heteroleptic Organostannylenes
;
_journal_issue 23
_journal_name_full Organometallics
_journal_page_first 6778
_journal_paper_doi 10.1021/om500698k
_journal_volume 33
_journal_year 2014
_chemical_formula_moiety 'C38 H44 N2 Pb'
_chemical_formula_sum 'C38 H44 N2 Pb'
_chemical_formula_weight 735.94
_chemical_name_systematic
; 
 ? 
;
_space_group_IT_number 14
_symmetry_cell_setting monoclinic
_symmetry_space_group_name_Hall '-P 2ybc'
_symmetry_space_group_name_H-M 'P 1 21/c 1'
_atom_sites_solution_hydrogens geom
_atom_sites_solution_primary direct
_atom_sites_solution_secondary difmap
_audit_creation_method SHELXL-97
_cell_angle_alpha 90
_cell_angle_beta 105.567(7)
_cell_angle_gamma 90
_cell_formula_units_Z 4
_cell_length_a 11.0611(10)
_cell_length_b 12.0260(10)
_cell_length_c 26.3660(15)
_cell_measurement_reflns_used 34209
_cell_measurement_temperature 150(1)
_cell_measurement_theta_max 27.5
_cell_measurement_theta_min 1
_cell_volume 3378.6(5)
_computing_cell_refinement 'COLLECT and DENZO'
_computing_data_collection 'COLLECT (Hooft, 1998) and DENZO (Otwinowski & Minor, 1997)'
_computing_data_reduction 'COLLECT and DENZO'
_computing_molecular_graphics 'PLATON (Spek, 2003)'
_computing_publication_material 'SHELXL-97 (Sheldrick, 2008)'
_computing_structure_refinement 'SHELXL-97 (Sheldrick, 1997)'
_computing_structure_solution 'SIR92 (Altomare et al., 1994)'
_diffrn_ambient_temperature 150(1)
_diffrn_detector_area_resol_mean 9.091
_diffrn_measured_fraction_theta_full 0.995
_diffrn_measured_fraction_theta_max 0.995
_diffrn_measurement_device_type 'Bruker Nonius KappaCCD area detector'
_diffrn_measurement_method '\f and \w scans to fill the Ewald sphere'
_diffrn_radiation_monochromator graphite
_diffrn_radiation_source 'fine-focus sealed tube'
_diffrn_radiation_type MoK\a
_diffrn_radiation_wavelength 0.71073
_diffrn_reflns_av_R_equivalents 0.0517
_diffrn_reflns_av_sigmaI/netI 0.0335
_diffrn_reflns_limit_h_max 14
_diffrn_reflns_limit_h_min -14
_diffrn_reflns_limit_k_max 15
_diffrn_reflns_limit_k_min -14
_diffrn_reflns_limit_l_max 33
_diffrn_reflns_limit_l_min -34
_diffrn_reflns_number 34144
_diffrn_reflns_theta_full 27.50
_diffrn_reflns_theta_max 27.50
_diffrn_reflns_theta_min 1.60
_diffrn_standards_number 0
_exptl_absorpt_coefficient_mu 5.020
_exptl_absorpt_correction_T_max 0.454
_exptl_absorpt_correction_T_min 0.338
_exptl_absorpt_correction_type integration
_exptl_absorpt_process_details
;
Gaussian integration (Coppens, 1970)
;
_exptl_crystal_colour yellow
_exptl_crystal_density_diffrn 1.447
_exptl_crystal_density_method 'not measured'
_exptl_crystal_description block
_exptl_crystal_F_000 1472
_exptl_crystal_size_max 0.28
_exptl_crystal_size_mid 0.26
_exptl_crystal_size_min 0.25
_refine_diff_density_max 0.784
_refine_diff_density_min -1.596
_refine_diff_density_rms 0.140
_refine_ls_extinction_method none
_refine_ls_goodness_of_fit_ref 1.167
_refine_ls_hydrogen_treatment constr
_refine_ls_matrix_type full
_refine_ls_number_parameters 370
_refine_ls_number_reflns 7741
_refine_ls_number_restraints 0
_refine_ls_restrained_S_all 1.167
_refine_ls_R_factor_all 0.0410
_refine_ls_R_factor_gt 0.0285
_refine_ls_shift/su_max 0.002
_refine_ls_shift/su_mean 0.000
_refine_ls_structure_factor_coef Fsqd
_refine_ls_weighting_details 'calc w=1/[\s^2^(Fo^2^)+(0.0000P)^2^+6.7474P] where P=(Fo^2^+2Fc^2^)/3'
_refine_ls_weighting_scheme calc
_refine_ls_wR_factor_gt 0.0530
_refine_ls_wR_factor_ref 0.0575
_reflns_number_gt 6580
_reflns_number_total 7741
_reflns_threshold_expression >2sigma(I)
_cod_data_source_file om500698k_si_002.cif
_cod_data_source_block compound2
_cod_depositor_comments 'Adding full bibliography for 4084816--4084820.cif.'
_cod_original_sg_symbol_H-M 'P 21/c'
_cod_database_code 4084819

loop_
_symmetry_equiv_pos_as_xyz
'x, y, z'
'-x, y+1/2, -z+1/2'
'-x, -y, -z'
'x, -y-1/2, z-1/2'

loop_
_atom_site_label
_atom_site_type_symbol
_atom_site_fract_x
_atom_site_fract_y
_atom_site_fract_z
_atom_site_U_iso_or_equiv
_atom_site_adp_type
_atom_site_occupancy
_atom_site_symmetry_multiplicity
_atom_site_calc_flag
_atom_site_refinement_flags
Pb1 Pb 0.657993(11) -0.105901(11) 0.176305(5) 0.02182(4) Uani 1 1 d .
N1 N 0.6903(3) -0.3206(2) 0.16535(10) 0.0226(6) Uani 1 1 d .
C27 C 0.5523(3) 0.1902(3) 0.14242(13) 0.0220(7) Uani 1 1 d .
C1 C 0.4862(3) -0.1785(3) 0.11700(12) 0.0230(7) Uani 1 1 d .
C20 C 0.7925(3) -0.0776(3) 0.12443(13) 0.0239(7) Uani 1 1 d .
C14 C 0.7810(3) -0.3397(3) 0.27820(13) 0.0287(8) Uani 1 1 d .
H14 H 0.7230 -0.2840 0.2579 0.034 Uiso 1 1 d R
C33 C 0.7027(3) 0.1971(3) 0.23428(13) 0.0295(8) Uani 1 1 d .
H33 H 0.7248 0.1237 0.2233 0.035 Uiso 1 1 d R
C17 C 0.8018(4) -0.4467(3) 0.09234(15) 0.0359(9) Uani 1 1 d .
H17 H 0.7400 -0.3866 0.0828 0.043 Uiso 1 1 d R
C28 C 0.5884(3) 0.2376(3) 0.19286(14) 0.0262(7) Uani 1 1 d .
C11 C 1.0155(4) -0.5066(3) 0.22821(16) 0.0382(10) Uani 1 1 d .
H11 H 1.0889 -0.5464 0.2423 0.046 Uiso 1 1 d R
C10 C 0.9573(3) -0.4536(3) 0.26104(15) 0.0328(9) Uani 1 1 d .
H10 H 0.9931 -0.4564 0.2972 0.039 Uiso 1 1 d R
C15 C 0.8718(4) -0.2798(4) 0.32360(16) 0.0443(11) Uani 1 1 d .
H15A H 0.9207 -0.3335 0.3474 0.053 Uiso 1 1 d R
H15B H 0.8258 -0.2345 0.3420 0.053 Uiso 1 1 d R
H15C H 0.9266 -0.2335 0.3100 0.053 Uiso 1 1 d R
C26 C 0.7043(3) 0.1130(3) 0.10776(12) 0.0224(7) Uani 1 1 d .
H26 H 0.7072 0.1825 0.0926 0.027 Uiso 1 1 d R
C38 C 0.4433(4) 0.2510(4) 0.00746(16) 0.0451(11) Uani 1 1 d .
H38A H 0.4121 0.3251 0.0090 0.054 Uiso 1 1 d R
H38B H 0.4076 0.2206 -0.0270 0.054 Uiso 1 1 d R
H38C H 0.5331 0.2531 0.0145 0.054 Uiso 1 1 d R
N2 N 0.6222(2) 0.0961(2) 0.13264(10) 0.0219(6) Uani 1 1 d .
C35 C 0.8134(4) 0.2737(4) 0.2371(2) 0.0513(12) Uani 1 1 d .
H35A H 0.8245 0.2826 0.2025 0.062 Uiso 1 1 d R
H35B H 0.8881 0.2425 0.2600 0.062 Uiso 1 1 d R
H35C H 0.7971 0.3449 0.2504 0.062 Uiso 1 1 d R
C16 C 0.7040(4) -0.4241(4) 0.29884(19) 0.0464(11) Uani 1 1 d .
H16A H 0.6401 -0.4544 0.2700 0.056 Uiso 1 1 d R
H16B H 0.6654 -0.3882 0.3230 0.056 Uiso 1 1 d R
H16C H 0.7576 -0.4828 0.3166 0.056 Uiso 1 1 d R
C18 C 0.9019(5) -0.4286(4) 0.06276(18) 0.0517(12) Uani 1 1 d .
H18A H 0.9434 -0.3589 0.0735 0.062 Uiso 1 1 d R
H18B H 0.8627 -0.4271 0.0256 0.062 Uiso 1 1 d R
H18C H 0.9622 -0.4878 0.0707 0.062 Uiso 1 1 d R
C8 C 0.7973(3) -0.3898(3) 0.18616(13) 0.0247(7) Uani 1 1 d .
C21 C 0.7928(3) 0.0277(3) 0.10133(12) 0.0227(7) Uani 1 1 d .
C36 C 0.4072(3) 0.1787(3) 0.04866(13) 0.0286(8) Uani 1 1 d .
H36 H 0.4507 0.1073 0.0500 0.034 Uiso 1 1 d R
C6 C 0.3808(3) -0.1188(3) 0.09068(13) 0.0273(7) Uani 1 1 d .
H6 H 0.3815 -0.0418 0.0939 0.033 Uiso 1 1 d R
C7 C 0.5874(3) -0.3630(3) 0.13897(13) 0.0225(7) Uani 1 1 d .
H7 H 0.5803 -0.4400 0.1368 0.027 Uiso 1 1 d R
C25 C 0.8898(3) -0.1494(3) 0.12243(15) 0.0289(8) Uani 1 1 d .
H25 H 0.8939 -0.2188 0.1383 0.035 Uiso 1 1 d R
C9 C 0.8470(3) -0.3938(3) 0.24130(13) 0.0262(7) Uani 1 1 d .
C23 C 0.9784(3) -0.0171(3) 0.07397(15) 0.0319(8) Uani 1 1 d .
H23 H 1.0387 0.0019 0.0568 0.038 Uiso 1 1 d R
C2 C 0.4793(3) -0.2948(3) 0.11245(12) 0.0220(7) Uani 1 1 d .
C34 C 0.6791(5) 0.1833(5) 0.28813(17) 0.0607(14) Uani 1 1 d .
H34A H 0.6698 0.2555 0.3022 0.073 Uiso 1 1 d R
H34B H 0.7488 0.1454 0.3113 0.073 Uiso 1 1 d R
H34C H 0.6039 0.1410 0.2849 0.073 Uiso 1 1 d R
C12 C 0.9660(3) -0.5025(3) 0.17457(16) 0.0338(9) Uani 1 1 d .
H12 H 1.0073 -0.5392 0.1530 0.041 Uiso 1 1 d R
C32 C 0.4498(3) 0.2308(3) 0.10304(13) 0.0247(7) Uani 1 1 d .
C29 C 0.5201(4) 0.3276(3) 0.20312(16) 0.0348(9) Uani 1 1 d .
H29 H 0.5432 0.3601 0.2363 0.042 Uiso 1 1 d R
C31 C 0.3857(4) 0.3223(3) 0.11554(15) 0.0321(8) Uani 1 1 d .
H31 H 0.3184 0.3518 0.0900 0.039 Uiso 1 1 d R
C5 C 0.2743(3) -0.1713(4) 0.05979(15) 0.0335(9) Uani 1 1 d .
H5 H 0.2056 -0.1292 0.0418 0.040 Uiso 1 1 d R
C13 C 0.8554(3) -0.4450(3) 0.15200(14) 0.0272(8) Uani 1 1 d .
C19 C 0.7336(5) -0.5558(4) 0.07448(18) 0.0505(12) Uani 1 1 d .
H19A H 0.7919 -0.6162 0.0843 0.061 Uiso 1 1 d R
H19B H 0.6994 -0.5553 0.0369 0.061 Uiso 1 1 d R
H19C H 0.6669 -0.5649 0.0911 0.061 Uiso 1 1 d R
C3 C 0.3718(3) -0.3479(3) 0.08220(14) 0.0284(8) Uani 1 1 d .
H3 H 0.3690 -0.4251 0.0802 0.034 Uiso 1 1 d R
C4 C 0.2701(3) -0.2856(3) 0.05563(15) 0.0333(9) Uani 1 1 d .
H4 H 0.1990 -0.3207 0.0349 0.040 Uiso 1 1 d R
C22 C 0.8842(3) 0.0573(3) 0.07601(14) 0.0275(8) Uani 1 1 d .
H22 H 0.8813 0.1271 0.0605 0.033 Uiso 1 1 d R
C24 C 0.9816(3) -0.1201(3) 0.09792(15) 0.0335(8) Uani 1 1 d .
H24 H 1.0456 -0.1698 0.0974 0.040 Uiso 1 1 d R
C37 C 0.2658(4) 0.1559(4) 0.03250(16) 0.0380(9) Uani 1 1 d .
H37A H 0.2427 0.1179 0.0605 0.046 Uiso 1 1 d R
H37B H 0.2451 0.1104 0.0015 0.046 Uiso 1 1 d R
H37C H 0.2209 0.2250 0.0253 0.046 Uiso 1 1 d R
C30 C 0.4198(4) 0.3702(3) 0.16521(17) 0.0385(10) Uani 1 1 d .
H30 H 0.3753 0.4304 0.1730 0.046 Uiso 1 1 d R

loop_
_atom_site_aniso_label
_atom_site_aniso_U_11
_atom_site_aniso_U_22
_atom_site_aniso_U_33
_atom_site_aniso_U_23
_atom_site_aniso_U_13
_atom_site_aniso_U_12
Pb1 0.02445(6) 0.01907(6) 0.02215(6) 0.00046(6) 0.00663(4) -0.00047(6)
N1 0.0272(14) 0.0192(14) 0.0207(13) 0.0022(11) 0.0053(11) 0.0053(12)
C27 0.0274(17) 0.0155(16) 0.0257(16) 0.0007(13) 0.0113(14) -0.0011(14)
C1 0.0274(17) 0.0219(17) 0.0226(16) 0.0055(14) 0.0120(13) 0.0035(14)
C20 0.0215(16) 0.0245(18) 0.0236(16) -0.0035(13) 0.0026(13) -0.0024(13)
C14 0.0343(19) 0.0240(19) 0.0246(17) 0.0036(14) 0.0021(15) 0.0059(15)
C33 0.040(2) 0.0230(18) 0.0252(17) -0.0051(14) 0.0080(15) -0.0017(16)
C17 0.046(2) 0.032(2) 0.032(2) 0.0026(17) 0.0139(18) 0.0134(18)
C28 0.0331(19) 0.0184(17) 0.0301(18) -0.0005(14) 0.0138(15) -0.0059(15)
C11 0.0270(19) 0.031(2) 0.050(2) 0.0034(18) -0.0002(17) 0.0092(16)
C10 0.033(2) 0.029(2) 0.0309(19) 0.0042(16) -0.0013(16) 0.0050(16)
C15 0.049(3) 0.042(2) 0.040(2) -0.0102(19) 0.009(2) -0.006(2)
C26 0.0267(16) 0.0170(16) 0.0236(15) 0.0008(14) 0.0068(13) -0.0025(14)
C38 0.053(3) 0.050(3) 0.033(2) 0.0114(19) 0.0123(19) -0.001(2)
N2 0.0270(14) 0.0183(14) 0.0197(12) -0.0021(11) 0.0049(11) -0.0007(12)
C35 0.038(2) 0.041(3) 0.070(3) 0.002(2) 0.006(2) -0.003(2)
C16 0.047(2) 0.040(3) 0.062(3) -0.011(2) 0.031(2) -0.008(2)
C18 0.077(3) 0.038(3) 0.049(3) 0.005(2) 0.032(2) 0.013(2)
C8 0.0264(16) 0.0166(15) 0.0288(16) 0.0023(15) 0.0033(13) 0.0006(15)
C21 0.0244(16) 0.0214(17) 0.0213(15) -0.0048(13) 0.0044(13) -0.0028(14)
C36 0.0301(18) 0.0280(19) 0.0272(17) 0.0033(15) 0.0071(14) 0.0040(16)
C6 0.0314(18) 0.0216(18) 0.0317(18) 0.0057(15) 0.0134(15) 0.0032(15)
C7 0.0275(17) 0.0171(16) 0.0235(16) 0.0007(13) 0.0079(14) 0.0006(13)
C25 0.0264(17) 0.0229(18) 0.037(2) -0.0008(15) 0.0081(15) -0.0007(14)
C9 0.0273(16) 0.0205(16) 0.0290(17) 0.0051(15) 0.0044(14) 0.0000(15)
C23 0.0274(18) 0.036(2) 0.037(2) -0.0065(17) 0.0173(16) -0.0066(16)
C2 0.0233(16) 0.0238(18) 0.0202(15) 0.0023(13) 0.0082(13) 0.0006(13)
C34 0.068(3) 0.080(4) 0.034(2) 0.006(3) 0.015(2) 0.005(3)
C12 0.0317(19) 0.025(2) 0.048(2) 0.0014(17) 0.0154(17) 0.0071(16)
C32 0.0277(17) 0.0174(17) 0.0302(18) 0.0036(14) 0.0101(15) -0.0006(14)
C29 0.043(2) 0.028(2) 0.037(2) -0.0098(17) 0.0174(18) -0.0034(17)
C31 0.0319(19) 0.0240(19) 0.041(2) 0.0053(17) 0.0113(16) 0.0053(16)
C5 0.0252(18) 0.043(2) 0.0318(19) 0.0061(17) 0.0071(15) 0.0086(17)
C13 0.0305(18) 0.0172(17) 0.0338(19) 0.0027(14) 0.0086(15) 0.0023(14)
C19 0.062(3) 0.048(3) 0.041(2) -0.016(2) 0.012(2) -0.001(2)
C3 0.0302(18) 0.0247(18) 0.0307(18) -0.0015(15) 0.0088(15) -0.0026(15)
C4 0.0212(17) 0.043(2) 0.0328(19) -0.0052(17) 0.0024(15) -0.0025(16)
C22 0.0295(18) 0.0252(18) 0.0296(18) -0.0024(15) 0.0111(15) -0.0059(15)
C24 0.0259(17) 0.032(2) 0.045(2) -0.0074(17) 0.0135(16) 0.0029(16)
C37 0.034(2) 0.034(2) 0.042(2) 0.0007(18) 0.0018(17) -0.0004(17)
C30 0.041(2) 0.023(2) 0.058(3) -0.0077(18) 0.024(2) 0.0023(16)

loop_
_atom_type_symbol
_atom_type_description
_atom_type_scat_dispersion_real
_atom_type_scat_dispersion_imag
_atom_type_scat_source
C C 0.0033 0.0016 'International Tables Vol C Tables 4.2.6.8 and 6.1.1.4'
H H 0.0000 0.0000 'International Tables Vol C Tables 4.2.6.8 and 6.1.1.4'
N N 0.0061 0.0033 'International Tables Vol C Tables 4.2.6.8 and 6.1.1.4'
Pb Pb -3.3944 10.1111 'International Tables Vol C Tables 4.2.6.8 and 6.1.1.4'

loop_
_exptl_crystal_face_index_h
_exptl_crystal_face_index_k
_exptl_crystal_face_index_l
_exptl_crystal_face_perp_dist
1 0 0 0.078
-1 0 1 0.098
0 0 1 0.112
0 0 -1 0.117
0 -1 0 0.095
0 1 0 0.139
0 -1 -1 0.090

loop_
_geom_angle_atom_site_label_1
_geom_angle_atom_site_label_2
_geom_angle_atom_site_label_3
_geom_angle
C1 Pb1 C20 101.61(11)
C1 Pb1 N1 70.29(10)
C20 Pb1 N1 87.19(11)
C1 Pb1 N2 93.02(10)
C20 Pb1 N2 69.77(10)
N1 Pb1 N2 148.55(8)
C7 N1 C8 120.2(3)
C7 N1 Pb1 109.0(2)
C8 N1 Pb1 130.7(2)
C28 C27 C32 121.9(3)
C28 C27 N2 117.5(3)
C32 C27 N2 120.6(3)
C6 C1 C2 117.0(3)
C6 C1 Pb1 125.3(3)
C2 C1 Pb1 117.1(2)
C25 C20 C21 116.8(3)
C25 C20 Pb1 124.1(3)
C21 C20 Pb1 117.9(2)
C9 C14 C16 111.0(3)
C9 C14 C15 112.2(3)
C16 C14 C15 110.5(3)
C9 C14 H14 107.5
C16 C14 H14 107.8
C15 C14 H14 107.6
C28 C33 C35 110.3(3)
C28 C33 C34 113.0(3)
C35 C33 C34 111.0(4)
C28 C33 H33 107.7
C35 C33 H33 107.4
C34 C33 H33 107.2
C19 C17 C13 110.7(3)
C19 C17 C18 109.3(4)
C13 C17 C18 112.9(4)
C19 C17 H17 107.6
C13 C17 H17 107.9
C18 C17 H17 108.3
C29 C28 C27 118.1(3)
C29 C28 C33 120.2(3)
C27 C28 C33 121.6(3)
C10 C11 C12 120.7(3)
C10 C11 H11 119.7
C12 C11 H11 119.6
C11 C10 C9 121.3(3)
C11 C10 H10 119.3
C9 C10 H10 119.4
C14 C15 H15A 109.4
C14 C15 H15B 109.7
H15A C15 H15B 109.5
C14 C15 H15C 109.3
H15A C15 H15C 109.5
H15B C15 H15C 109.5
N2 C26 C21 122.8(3)
N2 C26 H26 118.4
C21 C26 H26 118.8
C36 C38 H38A 109.4
C36 C38 H38B 109.6
H38A C38 H38B 109.5
C36 C38 H38C 109.4
H38A C38 H38C 109.5
H38B C38 H38C 109.5
C26 N2 C27 117.5(3)
C26 N2 Pb1 108.9(2)
C27 N2 Pb1 131.7(2)
C33 C35 H35A 109.2
C33 C35 H35B 109.9
H35A C35 H35B 109.5
C33 C35 H35C 109.3
H35A C35 H35C 109.5
H35B C35 H35C 109.5
C14 C16 H16A 109.6
C14 C16 H16B 109.3
H16A C16 H16B 109.5
C14 C16 H16C 109.5
H16A C16 H16C 109.5
H16B C16 H16C 109.5
C17 C18 H18A 109.2
C17 C18 H18B 109.4
H18A C18 H18B 109.5
C17 C18 H18C 109.8
H18A C18 H18C 109.5
H18B C18 H18C 109.5
C13 C8 C9 121.7(3)
C13 C8 N1 120.2(3)
C9 C8 N1 117.9(3)
C22 C21 C20 121.5(3)
C22 C21 C26 118.0(3)
C20 C21 C26 120.2(3)
C32 C36 C38 111.3(3)
C32 C36 C37 111.8(3)
C38 C36 C37 110.3(3)
C32 C36 H36 107.7
C38 C36 H36 107.8
C37 C36 H36 107.9
C1 C6 C5 121.7(3)
C1 C6 H6 119.0
C5 C6 H6 119.3
N1 C7 C2 122.3(3)
N1 C7 H7 118.8
C2 C7 H7 119.0
C24 C25 C20 122.0(4)
C24 C25 H25 119.0
C20 C25 H25 119.0
C10 C9 C8 117.6(3)
C10 C9 C14 120.6(3)
C8 C9 C14 121.8(3)
C22 C23 C24 119.1(3)
C22 C23 H23 120.4
C24 C23 H23 120.5
C3 C2 C1 121.5(3)
C3 C2 C7 118.6(3)
C1 C2 C7 119.9(3)
C33 C34 H34A 109.0
C33 C34 H34B 109.7
H34A C34 H34B 109.5
C33 C34 H34C 109.7
H34A C34 H34C 109.5
H34B C34 H34C 109.5
C11 C12 C13 121.3(4)
C11 C12 H12 119.1
C13 C12 H12 119.6
C31 C32 C27 117.4(3)
C31 C32 C36 120.0(3)
C27 C32 C36 122.6(3)
C30 C29 C28 121.5(4)
C30 C29 H29 119.5
C28 C29 H29 119.0
C30 C31 C32 121.6(3)
C30 C31 H31 119.1
C32 C31 H31 119.3
C4 C5 C6 120.3(3)
C4 C5 H5 119.8
C6 C5 H5 120.0
C12 C13 C8 117.5(3)
C12 C13 C17 119.2(3)
C8 C13 C17 123.3(3)
C17 C19 H19A 109.1
C17 C19 H19B 109.8
H19A C19 H19B 109.5
C17 C19 H19C 109.5
H19A C19 H19C 109.5
H19B C19 H19C 109.5
C4 C3 C2 119.7(3)
C4 C3 H3 120.3
C2 C3 H3 120.0
C3 C4 C5 119.8(3)
C3 C4 H4 119.9
C5 C4 H4 120.3
C23 C22 C21 120.1(3)
C23 C22 H22 120.1
C21 C22 H22 119.8
C23 C24 C25 120.5(3)
C23 C24 H24 119.6
C25 C24 H24 119.9
C36 C37 H37A 109.5
C36 C37 H37B 109.3
H37A C37 H37B 109.5
C36 C37 H37C 109.6
H37A C37 H37C 109.5
H37B C37 H37C 109.5
C29 C30 C31 119.5(4)
C29 C30 H30 120.0
C31 C30 H30 120.5

loop_
_geom_bond_atom_site_label_1
_geom_bond_atom_site_label_2
_geom_bond_distance
Pb1 C1 2.286(3)
Pb1 C20 2.300(4)
Pb1 N1 2.633(3)
Pb1 N2 2.672(3)
N1 C7 1.271(4)
N1 C8 1.430(4)
C27 C28 1.403(5)
C27 C32 1.404(5)
C27 N2 1.432(4)
C1 C6 1.386(5)
C1 C2 1.404(5)
C20 C25 1.392(5)
C20 C21 1.407(5)
C14 C9 1.511(5)
C14 C16 1.516(6)
C14 C15 1.522(5)
C14 H14 0.9801
C33 C28 1.512(5)
C33 C35 1.518(6)
C33 C34 1.520(6)
C33 H33 0.9800
C17 C19 1.524(6)
C17 C13 1.525(5)
C17 C18 1.532(6)
C17 H17 0.9801
C28 C29 1.388(5)
C11 C10 1.367(6)
C11 C12 1.374(6)
C11 H11 0.9300
C10 C9 1.391(5)
C10 H10 0.9296
C15 H15A 0.9600
C15 H15B 0.9603
C15 H15C 0.9599
C26 N2 1.272(4)
C26 C21 1.458(5)
C26 H26 0.9302
C38 C36 1.526(5)
C38 H38A 0.9601
C38 H38B 0.9600
C38 H38C 0.9600
C35 H35A 0.9599
C35 H35B 0.9600
C35 H35C 0.9600
C16 H16A 0.9599
C16 H16B 0.9601
C16 H16C 0.9601
C18 H18A 0.9601
C18 H18B 0.9600
C18 H18C 0.9600
C8 C13 1.405(5)
C8 C9 1.410(5)
C21 C22 1.399(5)
C36 C32 1.519(5)
C36 C37 1.532(5)
C36 H36 0.9799
C6 C5 1.391(5)
C6 H6 0.9300
C7 C2 1.463(4)
C7 H7 0.9300
C25 C24 1.387(5)
C25 H25 0.9298
C23 C22 1.386(5)
C23 C24 1.387(6)
C23 H23 0.9298
C2 C3 1.396(5)
C34 H34A 0.9601
C34 H34B 0.9600
C34 H34C 0.9600
C12 C13 1.393(5)
C12 H12 0.9301
C32 C31 1.395(5)
C29 C30 1.377(6)
C29 H29 0.9299
C31 C30 1.387(6)
C31 H31 0.9300
C5 C4 1.379(6)
C5 H5 0.9300
C19 H19A 0.9600
C19 H19B 0.9601
C19 H19C 0.9599
C3 C4 1.377(5)
C3 H3 0.9300
C4 H4 0.9299
C22 H22 0.9300
C24 H24 0.9300
C37 H37A 0.9600
C37 H37B 0.9600
C37 H37C 0.9600
C30 H30 0.9300
